data_7219672
loop_
_publ_author_name
'Katzsch, Felix'
'Weber, Edwin'

_publ_section_title
;
 Crystalline inclusion properties of new pyridine and thiophene modified
 wheel-and-axle diol hosts
;
_journal_issue 13
_journal_name_full CrystEngComm
_journal_page_first 2737
_journal_paper_doi 10.1039/C5CE00180C
_journal_volume 17
_journal_year 2015
_chemical_formula_moiety 'C24 H18 O2 S4, 2 (C4 H9 N)'
_chemical_formula_sum 'C32 H36 N2 O2 S4'
_chemical_formula_weight 608.87
_chemical_name_systematic '1,4-Bis[di(thien-2-yl)hydroxymethyl]benzene pyrrolidine disolvate'
_chemical_properties_physical 'Air-sensitive, Heat-sensitive'
_space_group_IT_number 14
_symmetry_cell_setting monoclinic
_symmetry_space_group_name_Hall '-P 2ybc'
_symmetry_space_group_name_H-M 'P 1 21/c 1'
_atom_sites_solution_hydrogens geom
_atom_sites_solution_primary direct
_atom_sites_solution_secondary difmap
_audit_creation_method SHELXL-97
_audit_update_record
;
2014-08-22 deposited with the CCDC.
2015-02-25 downloaded from the CCDC.
;
_cell_angle_alpha 90.00
_cell_angle_beta 96.9680(10)
_cell_angle_gamma 90.00
_cell_formula_units_Z 2
_cell_length_a 10.8407(2)
_cell_length_b 7.9198(2)
_cell_length_c 17.3513(4)
_cell_measurement_reflns_used 9871
_cell_measurement_temperature 100(2)
_cell_measurement_theta_max 43.01
_cell_measurement_theta_min 3.19
_cell_volume 1478.71(6)
_computing_cell_refinement 'Bruker SAINT'
_computing_data_collection 'Bruker APEX2'
_computing_data_reduction 'Bruker SAINT'
_computing_molecular_graphics 'Bruker SHELXTL'
_computing_publication_material 'Bruker SHELXTL'
_computing_structure_refinement 'SHELXL-97 (Sheldrick, 2008)'
_computing_structure_solution 'SHELXS-97 (Sheldrick, 2008)'
_diffrn_ambient_temperature 100(2)
_diffrn_measured_fraction_theta_full 0.996
_diffrn_measured_fraction_theta_max 0.996
_diffrn_measurement_device_type 'Bruker APEX-II CCD'
_diffrn_measurement_method '\f and \w scans'
_diffrn_radiation_monochromator graphite
_diffrn_radiation_source 'fine-focus sealed tube'
_diffrn_radiation_type MoK\a
_diffrn_radiation_wavelength 0.71073
_diffrn_reflns_av_R_equivalents 0.0216
_diffrn_reflns_av_sigmaI/netI 0.0142
_diffrn_reflns_limit_h_max 12
_diffrn_reflns_limit_h_min -12
_diffrn_reflns_limit_k_max 9
_diffrn_reflns_limit_k_min -8
_diffrn_reflns_limit_l_max 20
_diffrn_reflns_limit_l_min -20
_diffrn_reflns_number 16899
_diffrn_reflns_theta_full 25.00
_diffrn_reflns_theta_max 25.00
_diffrn_reflns_theta_min 2.83
_exptl_absorpt_coefficient_mu 0.355
_exptl_absorpt_correction_T_max 0.9041
_exptl_absorpt_correction_T_min 0.8207
_exptl_absorpt_correction_type multi-scan
_exptl_absorpt_process_details 'SADABS (Sheldrick, 2004)'
_exptl_crystal_colour colourless
_exptl_crystal_density_diffrn 1.367
_exptl_crystal_density_method 'not measured'
_exptl_crystal_description piece
_exptl_crystal_F_000 644
_exptl_crystal_recrystallization_method 'Re-crystallisation from solvent: pyrrolidine'
_exptl_crystal_size_max 0.58
_exptl_crystal_size_mid 0.46
_exptl_crystal_size_min 0.29
_refine_diff_density_max 0.874
_refine_diff_density_min -0.498
_refine_diff_density_rms 0.057
_refine_ls_extinction_method none
_refine_ls_goodness_of_fit_ref 1.061
_refine_ls_hydrogen_treatment mixed
_refine_ls_matrix_type full
_refine_ls_number_parameters 180
_refine_ls_number_reflns 2593
_refine_ls_number_restraints 0
_refine_ls_restrained_S_all 1.061
_refine_ls_R_factor_all 0.0373
_refine_ls_R_factor_gt 0.0357
_refine_ls_shift/su_max 0.000
_refine_ls_shift/su_mean 0.000
_refine_ls_structure_factor_coef Fsqd
_refine_ls_weighting_details 'calc w=1/[\s^2^(Fo^2^)+(0.0488P)^2^+1.6866P] where P=(Fo^2^+2Fc^2^)/3'
_refine_ls_weighting_scheme calc
_refine_ls_wR_factor_gt 0.0959
_refine_ls_wR_factor_ref 0.0970
_reflns_number_gt 2457
_reflns_number_total 2593
_reflns_threshold_expression >2\s(I)
_cod_data_source_file c5ce00180c3.cif
_cod_data_source_block feka_86_monop
_cod_depositor_comments
;
The following automatic conversions were performed:

'_symmetry_cell_setting' value 'Monoclinic' changed to 'monoclinic'
according to
/usr/data/users/saulius/crontab/automatic-downloads/rss-feeds/RSC/lib/dictionaries/cif_core.dic
dictionary named 'cif_core.dic' version 2.4.2 from 2011-04-26.

Automatic conversion script
Id: cif_fix_values 3086 2015-02-26 13:12:21Z robertas 

 Adding full bibliography for 7219669--7219676.cif.
;
_cod_original_sg_symbol_H-M 'P21/c  '
_cod_database_code 7219672

loop_
_symmetry_equiv_pos_as_xyz
'x, y, z'
'-x, y+1/2, -z+1/2'
'-x, -y, -z'
'x, -y-1/2, z-1/2'

loop_
_atom_site_label
_atom_site_type_symbol
_atom_site_fract_x
_atom_site_fract_y
_atom_site_fract_z
_atom_site_U_iso_or_equiv
_atom_site_adp_type
_atom_site_occupancy
_atom_site_symmetry_multiplicity
_atom_site_calc_flag
_atom_site_refinement_flags
O1 O 0.31634(11) 0.45666(15) 0.44637(7) 0.0117(3) Uani 1 1 d .
H1 H 0.3367 0.4385 0.4939 0.018 Uiso 1 1 calc R
S1 S 0.36527(4) 0.08753(6) 0.44264(3) 0.01722(15) Uani 1 1 d .
S2 S 0.23803(5) 0.57367(6) 0.29488(3) 0.02045(16) Uani 1 1 d .
C1 C 0.22087(16) 0.1796(2) 0.43885(10) 0.0115(4) Uani 1 1 d .
C2 C 0.13322(18) 0.0635(2) 0.45113(11) 0.0175(4) Uani 1 1 d .
H2 H 0.0478 0.0901 0.4514 0.021 Uiso 1 1 calc R
C3 C 0.18251(19) -0.1022(2) 0.46355(12) 0.0208(4) Uani 1 1 d .
H3 H 0.1337 -0.1980 0.4729 0.025 Uiso 1 1 calc R
C4 C 0.30648(19) -0.1079(2) 0.46059(11) 0.0193(4) Uani 1 1 d .
H4 H 0.3551 -0.2078 0.4676 0.023 Uiso 1 1 calc R
C5 C 0.18319(16) 0.3932(2) 0.33362(10) 0.0114(4) Uani 1 1 d .
C6 C 0.11127(16) 0.2950(2) 0.27693(10) 0.0152(3) Uani 1 1 d .
H6 H 0.0724 0.1908 0.2864 0.018 Uiso 1 1 calc R
C7 C 0.10606(16) 0.3771(2) 0.20280(10) 0.0152(3) Uani 1 1 d .
H7 H 0.0618 0.3319 0.1568 0.018 Uiso 1 1 calc R
C8 C 0.16965(18) 0.5244(3) 0.20409(11) 0.0211(4) Uani 1 1 d .
H8 H 0.1755 0.5923 0.1595 0.025 Uiso 1 1 calc R
C9 C 0.20510(15) 0.3667(2) 0.42066(10) 0.0105(3) Uani 1 1 d .
C10 C 0.09615(16) 0.4356(2) 0.46037(10) 0.0102(3) Uani 1 1 d .
C11 C -0.01109(16) 0.5034(2) 0.41975(10) 0.0125(4) Uani 1 1 d .
H11 H -0.0201 0.5060 0.3646 0.015 Uiso 1 1 calc R
C12 C 0.10482(16) 0.4326(2) 0.54099(10) 0.0132(4) Uani 1 1 d .
H12 H 0.1768 0.3857 0.5699 0.016 Uiso 1 1 calc R
N1G N 0.42299(15) 0.4495(2) 0.59433(9) 0.0181(4) Uani 1 1 d .
H1G H 0.499(3) 0.474(3) 0.5886(14) 0.028(6) Uiso 1 1 d .
C1G C 0.3751(2) 0.5937(3) 0.63696(11) 0.0230(4) Uani 1 1 d .
H1G1 H 0.3039 0.6477 0.6051 0.028 Uiso 1 1 calc R
H1G2 H 0.4410 0.6793 0.6496 0.028 Uiso 1 1 calc R
C2G C 0.33401(19) 0.5199(3) 0.71140(11) 0.0213(4) Uani 1 1 d .
H2G1 H 0.3495 0.6007 0.7550 0.026 Uiso 1 1 calc R
H2G2 H 0.2446 0.4903 0.7039 0.026 Uiso 1 1 calc R
C3G C 0.41427(17) 0.3629(3) 0.72617(11) 0.0203(4) Uani 1 1 d .
H3G1 H 0.3747 0.2792 0.7577 0.024 Uiso 1 1 calc R
H3G2 H 0.4977 0.3914 0.7527 0.024 Uiso 1 1 calc R
C4G C 0.42155(17) 0.2974(3) 0.64421(11) 0.0189(4) Uani 1 1 d .
H4G1 H 0.4980 0.2300 0.6424 0.023 Uiso 1 1 calc R
H4G2 H 0.3487 0.2257 0.6267 0.023 Uiso 1 1 calc R

loop_
_atom_site_aniso_label
_atom_site_aniso_U_11
_atom_site_aniso_U_22
_atom_site_aniso_U_33
_atom_site_aniso_U_23
_atom_site_aniso_U_13
_atom_site_aniso_U_12
O1 0.0101(6) 0.0144(6) 0.0106(6) 0.0007(5) 0.0011(5) -0.0029(5)
S1 0.0140(3) 0.0144(3) 0.0241(3) 0.00323(18) 0.00556(18) 0.00510(17)
S2 0.0239(3) 0.0210(3) 0.0162(3) 0.00412(18) 0.00140(19) -0.00508(19)
C1 0.0122(8) 0.0125(9) 0.0096(8) -0.0007(7) 0.0011(6) 0.0029(7)
C2 0.0149(9) 0.0145(9) 0.0229(10) 0.0016(7) 0.0018(7) 0.0003(7)
C3 0.0254(10) 0.0121(9) 0.0246(10) 0.0014(8) 0.0020(8) -0.0029(8)
C4 0.0271(10) 0.0113(9) 0.0197(10) 0.0008(7) 0.0042(8) 0.0045(8)
C5 0.0096(8) 0.0116(8) 0.0138(9) 0.0005(7) 0.0045(6) 0.0022(7)
C6 0.0160(6) 0.0194(7) 0.0102(6) -0.0009(5) 0.0015(5) 0.0057(5)
C7 0.0160(6) 0.0194(7) 0.0102(6) -0.0009(5) 0.0015(5) 0.0057(5)
C8 0.0247(10) 0.0253(10) 0.0138(9) 0.0046(8) 0.0043(8) 0.0043(8)
C9 0.0083(8) 0.0105(8) 0.0125(8) 0.0000(7) 0.0009(6) -0.0009(6)
C10 0.0112(8) 0.0066(8) 0.0133(8) -0.0004(6) 0.0029(6) -0.0018(6)
C11 0.0133(8) 0.0143(9) 0.0099(8) 0.0005(7) 0.0014(7) 0.0006(7)
C12 0.0111(8) 0.0139(9) 0.0141(9) 0.0019(7) -0.0005(7) 0.0024(7)
N1G 0.0132(8) 0.0268(9) 0.0145(8) 0.0019(7) 0.0018(6) -0.0060(7)
C1G 0.0308(11) 0.0186(10) 0.0184(10) -0.0005(8) -0.0014(8) -0.0080(8)
C2G 0.0232(10) 0.0245(10) 0.0157(9) -0.0029(8) 0.0011(7) 0.0009(8)
C3G 0.0153(9) 0.0302(11) 0.0155(9) 0.0049(8) 0.0018(7) 0.0008(8)
C4G 0.0149(9) 0.0239(10) 0.0179(9) 0.0026(8) 0.0020(7) 0.0037(8)

loop_
_atom_type_symbol
_atom_type_description
_atom_type_scat_dispersion_real
_atom_type_scat_dispersion_imag
_atom_type_scat_source
C C 0.0033 0.0016 'International Tables Vol C Tables 4.2.6.8 and 6.1.1.4'
H H 0.0000 0.0000 'International Tables Vol C Tables 4.2.6.8 and 6.1.1.4'
O O 0.0106 0.0060 'International Tables Vol C Tables 4.2.6.8 and 6.1.1.4'
S S 0.1246 0.1234 'International Tables Vol C Tables 4.2.6.8 and 6.1.1.4'
N N 0.0061 0.0033 'International Tables Vol C Tables 4.2.6.8 and 6.1.1.4'

loop_
_geom_angle_atom_site_label_1
_geom_angle_atom_site_label_2
_geom_angle_atom_site_label_3
_geom_angle
_geom_angle_site_symmetry_1
C9 O1 H1 109.5 .
C4 S1 C1 91.89(9) .
C8 S2 C5 92.22(9) .
C2 C1 C9 129.00(16) .
C2 C1 S1 110.98(14) .
C9 C1 S1 119.98(13) .
C1 C2 C3 113.02(17) .
C1 C2 H2 123.5 .
C3 C2 H2 123.5 .
C4 C3 C2 112.45(17) .
C4 C3 H3 123.8 .
C2 C3 H3 123.8 .
C3 C4 S1 111.67(15) .
C3 C4 H4 124.2 .
S1 C4 H4 124.2 .
C6 C5 C9 128.68(16) .
C6 C5 S2 111.96(13) .
C9 C5 S2 119.07(13) .
C5 C6 C7 109.45(17) .
C5 C6 H6 125.3 .
C7 C6 H6 125.3 .
C8 C7 C6 114.25(17) .
C8 C7 H7 122.9 .
C6 C7 H7 122.9 .
C7 C8 S2 112.11(14) .
C7 C8 H8 123.9 .
S2 C8 H8 123.9 .
O1 C9 C5 105.51(13) .
O1 C9 C1 110.66(13) .
C5 C9 C1 109.99(14) .
O1 C9 C10 110.45(13) .
C5 C9 C10 111.20(14) .
C1 C9 C10 109.01(14) .
C12 C10 C11 117.77(16) .
C12 C10 C9 118.88(15) .
C11 C10 C9 123.35(16) .
C12 C11 C10 120.61(16) 3_566
C12 C11 H11 119.7 3_566
C10 C11 H11 119.7 .
C11 C12 C10 121.62(16) 3_566
C11 C12 H12 119.2 3_566
C10 C12 H12 119.2 .
C4G N1G C1G 107.68(14) .
C4G N1G H1G 108.8(17) .
C1G N1G H1G 106.5(17) .
N1G C1G C2G 106.35(16) .
N1G C1G H1G1 110.5 .
C2G C1G H1G1 110.5 .
N1G C1G H1G2 110.5 .
C2G C1G H1G2 110.5 .
H1G1 C1G H1G2 108.7 .
C3G C2G C1G 103.59(16) .
C3G C2G H2G1 111.0 .
C1G C2G H2G1 111.0 .
C3G C2G H2G2 111.0 .
C1G C2G H2G2 111.0 .
H2G1 C2G H2G2 109.0 .
C2G C3G C4G 102.35(15) .
C2G C3G H3G1 111.3 .
C4G C3G H3G1 111.3 .
C2G C3G H3G2 111.3 .
C4G C3G H3G2 111.3 .
H3G1 C3G H3G2 109.2 .
N1G C4G C3G 105.88(16) .
N1G C4G H4G1 110.6 .
C3G C4G H4G1 110.6 .
N1G C4G H4G2 110.6 .
C3G C4G H4G2 110.6 .
H4G1 C4G H4G2 108.7 .

loop_
_geom_bond_atom_site_label_1
_geom_bond_atom_site_label_2
_geom_bond_distance
_geom_bond_site_symmetry_2
O1 C9 1.425(2) .
O1 H1 0.8400 .
S1 C4 1.717(2) .
S1 C1 1.7208(17) .
S2 C8 1.703(2) .
S2 C5 1.7163(18) .
C1 C2 1.357(3) .
C1 C9 1.521(2) .
C2 C3 1.424(3) .
C2 H2 0.9500 .
C3 C4 1.352(3) .
C3 H3 0.9500 .
C4 H4 0.9500 .
C5 C6 1.412(3) .
C5 C9 1.515(2) .
C6 C7 1.436(3) .
C6 H6 0.9500 .
C7 C8 1.354(3) .
C7 H7 0.9500 .
C8 H8 0.9500 .
C9 C10 1.538(2) .
C10 C12 1.391(3) .
C10 C11 1.392(2) .
C11 C12 1.386(3) 3_566
C11 H11 0.9500 .
C12 C11 1.386(3) 3_566
C12 H12 0.9500 .
N1G C4G 1.484(3) .
N1G C1G 1.488(3) .
N1G H1G 0.87(3) .
C1G C2G 1.532(3) .
C1G H1G1 0.9900 .
C1G H1G2 0.9900 .
C2G C3G 1.522(3) .
C2G H2G1 0.9900 .
C2G H2G2 0.9900 .
C3G C4G 1.524(3) .
C3G H3G1 0.9900 .
C3G H3G2 0.9900 .
C4G H4G1 0.9900 .
C4G H4G2 0.9900 .

loop_
_geom_hbond_atom_site_label_D
_geom_hbond_atom_site_label_H
_geom_hbond_atom_site_label_A
_geom_hbond_distance_DH
_geom_hbond_distance_HA
_geom_hbond_distance_DA
_geom_hbond_angle_DHA
_geom_hbond_site_symmetry_A
N1G H1G O1 0.87(3) 2.23(3) 3.085(2) 171(2) 3_666
O1 H1 N1G 0.84 1.88 2.685(2) 161.0 .
C4 H4 O1 0.95 2.71 3.460(2) 136.5 1_545
C12 H12 N1G 0.95 2.70 3.464(2) 137.9 .
C2G H2G1 S2 0.99 2.96 3.729(2) 134.8 4_576
C3 H3 Cg3 0.95 2.87 3.8137(19) 176.4 1_545
C3G H3G1 Cg2 0.99 2.86 3.714(2) 144.4 4_566

loop_
_geom_torsion_atom_site_label_1
_geom_torsion_atom_site_label_2
_geom_torsion_atom_site_label_3
_geom_torsion_atom_site_label_4
_geom_torsion
_geom_torsion_site_symmetry_4
C4 S1 C1 C2 0.15(15) .
C4 S1 C1 C9 -177.84(14) .
C9 C1 C2 C3 177.55(17) .
S1 C1 C2 C3 -0.2(2) .
C1 C2 C3 C4 0.2(3) .
C2 C3 C4 S1 0.0(2) .
C1 S1 C4 C3 -0.06(16) .
C8 S2 C5 C6 -0.46(14) .
C8 S2 C5 C9 -174.82(14) .
C9 C5 C6 C7 173.85(16) .
S2 C5 C6 C7 0.17(18) .
C5 C6 C7 C8 0.3(2) .
C6 C7 C8 S2 -0.7(2) .
C5 S2 C8 C7 0.64(15) .
C6 C5 C9 O1 158.75(17) .
S2 C5 C9 O1 -27.95(17) .
C6 C5 C9 C1 39.4(2) .
S2 C5 C9 C1 -147.32(13) .
C6 C5 C9 C10 -81.5(2) .
S2 C5 C9 C10 91.82(15) .
C2 C1 C9 O1 153.26(17) .
S1 C1 C9 O1 -29.15(19) .
C2 C1 C9 C5 -90.6(2) .
S1 C1 C9 C5 87.03(16) .
C2 C1 C9 C10 31.6(2) .
S1 C1 C9 C10 -150.80(12) .
O1 C9 C10 C12 -58.7(2) .
C5 C9 C10 C12 -175.45(15) .
C1 C9 C10 C12 63.11(19) .
O1 C9 C10 C11 120.42(17) .
C5 C9 C10 C11 3.6(2) .
C1 C9 C10 C11 -117.80(17) .
C12 C10 C11 C12 0.7(3) 3_566
C9 C10 C11 C12 -178.37(16) 3_566
C11 C10 C12 C11 -0.7(3) 3_566
C9 C10 C12 C11 178.41(16) 3_566
C4G N1G C1G C2G -4.8(2) .
N1G C1G C2G C3G 26.2(2) .
C1G C2G C3G C4G -36.79(19) .
C1G N1G C4G C3G -18.66(19) .
C2G C3G C4G N1G 34.57(18) .
